data_4086459
loop_
_publ_author_name
'Ren, Zhi'
'Dong, Guangbin'

_publ_section_title
;
 Direct Observation of C--H Cyclopalladation at Tertiary Positions Enabled
 by an Exo-Directing Group
;
_journal_issue 8
_journal_name_full Organometallics
_journal_page_first 1057
_journal_paper_doi 10.1021/acs.organomet.6b00185
_journal_volume 35
_journal_year 2016
_chemical_absolute_configuration ad
_chemical_formula_moiety '2 C14 H16 N O2 1-, Pd 2+'
_chemical_formula_sum 'C28 H32 N2 O4 Pd'
_chemical_formula_weight 566.95
_space_group_crystal_system orthorhombic
_space_group_IT_number 19
_space_group_name_Hall 'P 2ac 2ab'
_space_group_name_H-M_alt 'P 21 21 21'
_symmetry_space_group_name_Hall 'P 2ac 2ab'
_symmetry_space_group_name_H-M 'P 21 21 21'
_atom_sites_solution_hydrogens mixed
_audit_creation_method SHELXL-2014/7
_cell_angle_alpha 90
_cell_angle_beta 90
_cell_angle_gamma 90
_cell_formula_units_Z 4
_cell_length_a 5.8758(11)
_cell_length_b 17.966(4)
_cell_length_c 23.513(4)
_cell_measurement_reflns_used 8442
_cell_measurement_temperature 100(2)
_cell_measurement_theta_max 27.5
_cell_measurement_theta_min 1.42
_cell_volume 2482.1(8)
_computing_cell_refinement 'CrystalClear (Rigaku Inc., 2008)'
_computing_data_collection 'CrystalClear (Rigaku Inc., 2008)'
_computing_data_reduction 'CrystalClear (Rigaku Inc., 2008)'
_computing_molecular_graphics 'XP SHELXTL/PC, Siemens Analytical'
_computing_publication_material 'XP SHELXTL/PC, Siemens Analytical'
_computing_structure_refinement 'SHELXL-2014/7 (Sheldrick, 2015)'
_computing_structure_solution
;

Sir2004.  Burla M.C., Caliandro, R., Camalli M., Carrozzini, B., Cascarano G.L., 
De Caro, L., Giacovazzo C., Polidori G., Spagna R. 
;
_diffrn_ambient_temperature 100(2)
_diffrn_measured_fraction_theta_full 0.997
_diffrn_measured_fraction_theta_max 0.996
_diffrn_measurement_device_type 'Rigaku AFC-12 with Saturn 724+ CCD'
_diffrn_measurement_method \w-scans
_diffrn_radiation_type MoK\a
_diffrn_radiation_wavelength 0.71073
_diffrn_reflns_av_R_equivalents 0.0590
_diffrn_reflns_av_unetI/netI 0.0373
_diffrn_reflns_Laue_measured_fraction_full 0.997
_diffrn_reflns_Laue_measured_fraction_max 0.996
_diffrn_reflns_limit_h_max 7
_diffrn_reflns_limit_h_min -7
_diffrn_reflns_limit_k_max 23
_diffrn_reflns_limit_k_min -23
_diffrn_reflns_limit_l_max 30
_diffrn_reflns_limit_l_min -29
_diffrn_reflns_number 39216
_diffrn_reflns_point_group_measured_fraction_full 0.998
_diffrn_reflns_point_group_measured_fraction_max 0.996
_diffrn_reflns_theta_full 25.242
_diffrn_reflns_theta_max 27.463
_diffrn_reflns_theta_min 3.450
_diffrn_source 'sealed tube'
_exptl_absorpt_coefficient_mu 0.785
_exptl_absorpt_correction_T_max 1.00
_exptl_absorpt_correction_T_min 0.800
_exptl_absorpt_correction_type multi-scan
_exptl_absorpt_process_details
;
Abscor. T. Higashi (2001). The Rigaku Corporation, Tokyo, Japan.
;
_exptl_crystal_colour orange
_exptl_crystal_density_diffrn 1.517
_exptl_crystal_description lath
_exptl_crystal_F_000 1168
_exptl_crystal_size_max 0.230
_exptl_crystal_size_mid 0.070
_exptl_crystal_size_min 0.040
_refine_diff_density_max 0.419
_refine_diff_density_min -0.807
_refine_diff_density_rms 0.078
_refine_ls_abs_structure_details
;
 Flack x determined using 2153 quotients [(I+)-(I-)]/[(I+)+(I-)]
 (Parsons, Flack and Wagner, Acta Cryst. B69 (2013) 249-259).
;
_refine_ls_abs_structure_Flack -0.033(15)
_refine_ls_extinction_method none
_refine_ls_goodness_of_fit_ref 1.163
_refine_ls_hydrogen_treatment mixed
_refine_ls_matrix_type full
_refine_ls_number_parameters 438
_refine_ls_number_reflns 5677
_refine_ls_number_restraints 375
_refine_ls_restrained_S_all 1.139
_refine_ls_R_factor_all 0.0374
_refine_ls_R_factor_gt 0.0343
_refine_ls_shift/su_max 0.002
_refine_ls_shift/su_mean 0.000
_refine_ls_structure_factor_coef Fsqd
_refine_ls_weighting_details 'w=1/[\s^2^(Fo^2^)+(0.0101P)^2^+2.8789P] where P=(Fo^2^+2Fc^2^)/3'
_refine_ls_weighting_scheme calc
_refine_ls_wR_factor_gt 0.0650
_refine_ls_wR_factor_ref 0.0660
_reflns_Friedel_coverage 0.740
_reflns_Friedel_fraction_full 1.000
_reflns_Friedel_fraction_max 0.997
_reflns_number_gt 5411
_reflns_number_total 5677
_reflns_threshold_expression 'I > 2\s(I)'
_cod_data_source_file om6b00185_si_003.cif
_cod_data_source_block shelx
_cod_depositor_comments 'Adding full bibliography for 4086458--4086459.cif.'
_cod_original_cell_volume 2482.2(8)
_cod_database_code 4086459
_shelx_shelxl_version_number 2014/7
_shelx_space_group_comment
;
The symmetry employed for this shelxl refinement is uniquely defined
by the following loop, which should always be used as a source of
symmetry information in preference to the above space-group names.
They are only intended as comments.
;
_shelx_estimated_absorpt_t_min 0.840
_shelx_estimated_absorpt_t_max 0.969

loop_
_space_group_symop_operation_xyz
'x, y, z'
'-x+1/2, -y, z+1/2'
'x+1/2, -y+1/2, -z'
'-x, y+1/2, -z+1/2'

loop_
_atom_site_label
_atom_site_type_symbol
_atom_site_fract_x
_atom_site_fract_y
_atom_site_fract_z
_atom_site_U_iso_or_equiv
_atom_site_adp_type
_atom_site_occupancy
_atom_site_site_symmetry_order
_atom_site_calc_flag
_atom_site_refinement_flags_posn
_atom_site_refinement_flags_adp
_atom_site_refinement_flags_occupancy
_atom_site_disorder_assembly
_atom_site_disorder_group
C1 C 0.3196(9) 0.0454(2) 0.7596(2) 0.0235(11) Uani 1 1 d . . . . .
C2 C 0.2642(10) 0.0489(3) 0.81817(19) 0.0310(12) Uani 1 1 d . . . . .
H2 H 0.1193 0.0672 0.8294 0.037 Uiso 1 1 calc R U . . .
C3 C 0.4161(9) 0.0262(3) 0.8591(3) 0.0394(13) Uani 1 1 d . . . . .
H3 H 0.3734 0.0285 0.8980 0.047 Uiso 1 1 calc R U . . .
C4 C 0.6294(10) 0.0002(3) 0.8447(2) 0.0399(15) Uani 1 1 d . . . . .
H4 H 0.7332 -0.0150 0.8734 0.048 Uiso 1 1 calc R U . . .
C5 C 0.6894(10) -0.0035(3) 0.7887(2) 0.0315(12) Uani 1 1 d . . . . .
H5 H 0.8363 -0.0214 0.7788 0.038 Uiso 1 1 calc R U . . .
C6 C 0.5384(9) 0.0187(3) 0.7450(2) 0.0230(10) Uani 1 1 d . . . . .
C7 C 0.6187(9) 0.0108(3) 0.6881(2) 0.0242(11) Uani 1 1 d . . . . .
H7 H 0.7669 -0.0093 0.6830 0.029 Uiso 1 1 calc R U . . .
C8 C 0.5265(8) -0.0383(3) 0.5567(2) 0.0199(10) Uani 1 1 d . . . . .
C9 C 0.628(2) -0.0309(7) 0.4975(6) 0.030(2) Uani 0.66 1 d D U P A 1
H9A H 0.7373 0.0111 0.4960 0.036 Uiso 0.66 1 calc R U P A 1
H9B H 0.5077 -0.0226 0.4689 0.036 Uiso 0.66 1 calc R U P A 1
C10 C 0.7496(14) -0.1047(4) 0.4870(3) 0.0339(16) Uani 0.66 1 d D U P A 1
H10 H 0.8702 -0.1036 0.4570 0.041 Uiso 0.66 1 calc R U P A 1
C11 C 0.568(3) -0.1647(8) 0.4796(8) 0.040(2) Uani 0.66 1 d D U P A 1
H11A H 0.6361 -0.2121 0.4667 0.048 Uiso 0.66 1 calc R U P A 1
H11B H 0.4502 -0.1489 0.4521 0.048 Uiso 0.66 1 calc R U P A 1
C12 C 0.4684(16) -0.1723(5) 0.5398(4) 0.0400(19) Uani 0.66 1 d D U P A 1
H12A H 0.3043 -0.1597 0.5401 0.048 Uiso 0.66 1 calc R U P A 1
H12B H 0.4880 -0.2236 0.5544 0.048 Uiso 0.66 1 calc R U P A 1
C13 C 0.604(2) -0.1169(8) 0.5755(6) 0.027(2) Uani 0.66 1 d D U P A 1
H13 H 0.6033 -0.1262 0.6175 0.033 Uiso 0.66 1 calc R U P A 1
C14 C 0.8332(13) -0.1218(5) 0.5471(3) 0.0333(18) Uani 0.66 1 d D U P A 1
H14A H 0.9014 -0.1720 0.5502 0.040 Uiso 0.66 1 calc R U P A 1
H14B H 0.9413 -0.0839 0.5614 0.040 Uiso 0.66 1 calc R U P A 1
C9A C 0.552(4) -0.1163(17) 0.5813(11) 0.031(4) Uani 0.34 1 d D U P A 2
H9A1 H 0.6252 -0.1147 0.6192 0.037 Uiso 0.34 1 calc R U P A 2
H9A2 H 0.4020 -0.1411 0.5848 0.037 Uiso 0.34 1 calc R U P A 2
C10A C 0.702(3) -0.1564(7) 0.5385(6) 0.036(2) Uani 0.34 1 d D U P A 2
H10A H 0.7830 -0.2013 0.5535 0.043 Uiso 0.34 1 calc R U P A 2
C11A C 0.563(5) -0.1691(13) 0.4846(15) 0.039(3) Uani 0.34 1 d D U P A 2
H11C H 0.4152 -0.1928 0.4932 0.047 Uiso 0.34 1 calc R U P A 2
H11D H 0.6474 -0.2005 0.4571 0.047 Uiso 0.34 1 calc R U P A 2
C12A C 0.531(3) -0.0897(8) 0.4618(6) 0.035(3) Uani 0.34 1 d D U P A 2
H12C H 0.5906 -0.0855 0.4225 0.042 Uiso 0.34 1 calc R U P A 2
H12D H 0.3686 -0.0757 0.4620 0.042 Uiso 0.34 1 calc R U P A 2
C13A C 0.667(4) -0.0404(11) 0.5022(12) 0.030(4) Uani 0.34 1 d D U P A 2
H13A H 0.7153 0.0090 0.4867 0.036 Uiso 0.34 1 calc R U P A 2
C14A C 0.855(2) -0.0923(9) 0.5198(7) 0.035(3) Uani 0.34 1 d D U P A 2
H14C H 0.9476 -0.0722 0.5515 0.041 Uiso 0.34 1 calc R U P A 2
H14D H 0.9555 -0.1062 0.4876 0.041 Uiso 0.34 1 calc R U P A 2
C15 C 0.1092(8) 0.1302(2) 0.52260(19) 0.0178(9) Uani 1 1 d . . . . .
C16 C 0.1648(8) 0.1273(2) 0.46382(19) 0.0231(11) Uani 1 1 d . . . . .
H16 H 0.3085 0.1082 0.4525 0.028 Uiso 1 1 calc R U . . .
C17 C 0.0141(9) 0.1515(3) 0.4231(2) 0.0243(10) Uani 1 1 d . . . . .
H17 H 0.0548 0.1485 0.3841 0.029 Uiso 1 1 calc R U . . .
C18 C -0.1985(9) 0.1807(2) 0.43827(19) 0.0239(10) Uani 1 1 d . . . . .
H18 H -0.3013 0.1978 0.4099 0.029 Uiso 1 1 calc R U . . .
C19 C -0.2556(8) 0.1843(2) 0.49475(19) 0.0219(10) Uani 1 1 d . . . . .
H19 H -0.4000 0.2038 0.5052 0.026 Uiso 1 1 calc R U . . .
C20 C -0.1060(8) 0.1600(2) 0.53774(19) 0.0183(9) Uani 1 1 d . . . . .
C21 C -0.1809(8) 0.1688(2) 0.59499(19) 0.0180(10) Uani 1 1 d . . . . .
H21 H -0.3256 0.1912 0.6006 0.022 Uiso 1 1 calc R U . . .
C22 C -0.066(4) 0.2140(12) 0.7270(11) 0.014(4) Uani 0.6 1 d D U P B 1
H22 H 0.0912 0.1956 0.7358 0.017 Uiso 0.6 1 calc R U P B 1
C23 C -0.0634(17) 0.2942(6) 0.7036(4) 0.023(2) Uani 0.6 1 d D U P B 1
H23A H 0.0934 0.3142 0.7023 0.027 Uiso 0.6 1 calc R U P B 1
H23B H -0.1299 0.2962 0.6649 0.027 Uiso 0.6 1 calc R U P B 1
C24 C -0.2101(17) 0.3373(4) 0.7461(3) 0.0298(18) Uani 0.6 1 d D U P B 1
H24 H -0.2726 0.3853 0.7314 0.036 Uiso 0.6 1 calc R U P B 1
C25 C -0.076(2) 0.3439(6) 0.8012(5) 0.031(3) Uani 0.6 1 d D U P B 1
H25A H -0.1509 0.3786 0.8280 0.037 Uiso 0.6 1 calc R U P B 1
H25B H 0.0813 0.3615 0.7939 0.037 Uiso 0.6 1 calc R U P B 1
C26 C -0.0756(17) 0.2630(5) 0.8251(4) 0.034(2) Uani 0.6 1 d D U P B 1
H26A H 0.0812 0.2433 0.8284 0.041 Uiso 0.6 1 calc R U P B 1
H26B H -0.1509 0.2605 0.8627 0.041 Uiso 0.6 1 calc R U P B 1
C27 C -0.210(3) 0.2210(8) 0.7804(7) 0.029(4) Uani 0.6 1 d D U P B 1
H27 H -0.2766 0.1729 0.7940 0.035 Uiso 0.6 1 calc R U P B 1
C28 C -0.3894(16) 0.2793(6) 0.7613(6) 0.031(2) Uani 0.6 1 d D U P B 1
H28A H -0.4800 0.2628 0.7281 0.037 Uiso 0.6 1 calc R U P B 1
H28B H -0.4910 0.2954 0.7925 0.037 Uiso 0.6 1 calc R U P B 1
C22A C -0.105(6) 0.2110(17) 0.7280(17) 0.025(9) Uani 0.4 1 d D U P B 2
H22A H 0.0636 0.2047 0.7310 0.030 Uiso 0.4 1 calc R U P B 2
C23A C -0.216(5) 0.2019(11) 0.7861(9) 0.020(4) Uani 0.4 1 d D U P B 2
H23C H -0.0993 0.1935 0.8158 0.024 Uiso 0.4 1 calc R U P B 2
H23D H -0.3232 0.1595 0.7861 0.024 Uiso 0.4 1 calc R U P B 2
C24A C -0.342(2) 0.2756(7) 0.7963(6) 0.032(3) Uani 0.4 1 d D U P B 2
H24A H -0.4717 0.2730 0.8237 0.039 Uiso 0.4 1 calc R U P B 2
C25A C -0.166(3) 0.3365(12) 0.8083(8) 0.043(6) Uani 0.4 1 d D U P B 2
H25C H -0.0594 0.3209 0.8386 0.052 Uiso 0.4 1 calc R U P B 2
H25D H -0.2412 0.3835 0.8198 0.052 Uiso 0.4 1 calc R U P B 2
C26A C -0.041(2) 0.3456(8) 0.7506(7) 0.038(3) Uani 0.4 1 d D U P B 2
H26C H -0.0534 0.3973 0.7364 0.045 Uiso 0.4 1 calc R U P B 2
H26D H 0.1213 0.3321 0.7540 0.045 Uiso 0.4 1 calc R U P B 2
C27A C -0.165(2) 0.2922(8) 0.7116(6) 0.024(4) Uani 0.4 1 d D U P B 2
H27A H -0.1505 0.3036 0.6701 0.029 Uiso 0.4 1 calc R U P B 2
C28A C -0.407(2) 0.2964(9) 0.7349(6) 0.030(4) Uani 0.4 1 d D U P B 2
H28C H -0.5103 0.2595 0.7171 0.035 Uiso 0.4 1 calc R U P B 2
H28D H -0.4733 0.3469 0.7319 0.035 Uiso 0.4 1 calc R U P B 2
O1 O 0.1653(6) 0.06714(17) 0.72315(13) 0.0246(8) Uani 1 1 d . . . . .
O2 O 0.6318(5) 0.01828(17) 0.59215(13) 0.0196(7) Uani 1 1 d . . . . .
O3 O 0.2633(5) 0.10593(15) 0.55837(11) 0.0204(7) Uani 1 1 d . . . . .
O4 O -0.1941(7) 0.16065(17) 0.69051(13) 0.0220(7) Uani 1 1 d . . . . .
Pd1 Pd 0.21569(5) 0.08784(2) 0.64093(2) 0.01565(8) Uani 1 1 d . . . . .
N1 N 0.5063(6) 0.02894(18) 0.64275(19) 0.0195(7) Uani 1 1 d . . . . .
N2 N -0.0696(6) 0.14894(18) 0.63992(18) 0.0184(7) Uani 1 1 d . . . . .
H8 H 0.367(8) -0.028(3) 0.557(2) 0.022 Uiso 1 1 d . U . . .

loop_
_atom_site_aniso_label
_atom_site_aniso_U_11
_atom_site_aniso_U_22
_atom_site_aniso_U_33
_atom_site_aniso_U_23
_atom_site_aniso_U_13
_atom_site_aniso_U_12
C1 0.030(3) 0.017(2) 0.024(2) 0.0033(18) -0.006(2) -0.007(2)
C2 0.037(3) 0.032(3) 0.024(2) 0.0018(19) -0.003(2) -0.009(2)
C3 0.052(3) 0.046(3) 0.020(2) 0.007(3) -0.005(3) -0.019(3)
C4 0.042(3) 0.049(3) 0.029(3) 0.016(2) -0.016(2) -0.017(3)
C5 0.033(3) 0.030(3) 0.031(3) 0.009(2) -0.012(2) -0.009(2)
C6 0.031(3) 0.013(2) 0.025(3) 0.0029(19) -0.004(2) -0.007(2)
C7 0.026(3) 0.014(2) 0.032(3) 0.001(2) -0.005(2) -0.005(2)
C8 0.015(2) 0.018(2) 0.026(3) -0.0046(19) -0.0007(19) 0.0004(18)
C9 0.035(5) 0.027(4) 0.029(4) -0.003(3) 0.002(4) 0.004(4)
C10 0.039(4) 0.028(3) 0.034(3) -0.007(3) 0.009(3) 0.002(3)
C11 0.052(4) 0.024(4) 0.045(5) -0.014(4) 0.004(4) -0.001(4)
C12 0.045(4) 0.024(4) 0.051(4) -0.007(3) 0.001(4) -0.004(3)
C13 0.034(5) 0.014(3) 0.034(4) -0.002(3) -0.001(4) 0.002(4)
C14 0.032(4) 0.023(3) 0.045(4) 0.000(3) -0.001(3) 0.007(3)
C9A 0.035(7) 0.020(5) 0.037(6) -0.003(5) 0.000(6) 0.004(6)
C10A 0.042(5) 0.023(4) 0.042(4) -0.003(4) 0.002(4) 0.006(4)
C11A 0.049(6) 0.025(5) 0.043(6) -0.009(5) 0.003(5) -0.003(5)
C12A 0.045(5) 0.024(5) 0.036(5) -0.003(5) -0.001(4) -0.002(5)
C13A 0.034(6) 0.028(6) 0.028(6) -0.009(5) 0.002(5) -0.005(5)
C14A 0.030(5) 0.037(5) 0.036(5) -0.007(5) 0.011(4) 0.005(5)
C15 0.023(2) 0.012(2) 0.018(2) 0.0000(17) -0.0013(18) 0.0001(18)
C16 0.027(3) 0.018(2) 0.024(2) -0.0024(18) 0.0033(19) -0.0022(19)
C17 0.032(3) 0.023(3) 0.018(2) 0.001(2) -0.001(2) -0.007(2)
C18 0.026(2) 0.020(2) 0.025(2) 0.0007(17) -0.005(2) -0.003(2)
C19 0.020(3) 0.018(2) 0.027(2) -0.0011(17) -0.002(2) -0.0051(19)
C20 0.020(2) 0.014(2) 0.021(2) -0.0014(18) 0.0013(18) -0.0035(17)
C21 0.016(2) 0.014(2) 0.024(2) -0.0002(17) -0.0042(19) 0.0013(18)
C22 0.011(6) 0.016(6) 0.015(6) -0.009(4) -0.001(4) -0.004(4)
C23 0.023(5) 0.025(4) 0.021(5) 0.000(4) 0.000(4) 0.003(4)
C24 0.033(5) 0.016(4) 0.040(5) 0.001(3) 0.001(4) 0.001(4)
C25 0.041(7) 0.018(5) 0.033(5) -0.015(4) 0.006(5) -0.008(5)
C26 0.047(5) 0.031(5) 0.024(4) -0.012(4) 0.000(4) -0.009(4)
C27 0.040(6) 0.018(6) 0.030(6) 0.000(5) 0.000(5) -0.011(6)
C28 0.020(5) 0.028(5) 0.043(7) -0.008(5) 0.009(5) 0.004(4)
C22A 0.025(13) 0.021(11) 0.029(12) 0.003(8) -0.003(9) 0.007(9)
C23A 0.028(8) 0.019(9) 0.014(7) -0.008(6) 0.004(6) -0.005(7)
C24A 0.033(7) 0.032(7) 0.031(7) -0.005(6) 0.006(6) -0.001(5)
C25A 0.040(10) 0.039(9) 0.051(9) -0.026(7) -0.003(8) -0.007(8)
C26A 0.034(8) 0.024(7) 0.056(8) -0.015(6) 0.002(7) -0.004(6)
C27A 0.030(8) 0.017(6) 0.027(7) -0.002(5) 0.013(6) 0.008(6)
C28A 0.027(7) 0.028(8) 0.033(8) -0.004(6) 0.002(6) 0.008(6)
O1 0.031(2) 0.0251(18) 0.0180(16) 0.0036(13) 0.0026(13) 0.0034(14)
O2 0.0189(16) 0.0169(16) 0.0230(17) -0.0055(13) 0.0022(13) -0.0009(13)
O3 0.0205(17) 0.0243(16) 0.0164(14) 0.0010(11) -0.0003(13) 0.0053(13)
O4 0.0259(18) 0.0233(16) 0.0169(16) -0.0065(12) 0.0062(15) -0.0010(16)
Pd1 0.01790(13) 0.01282(13) 0.01623(14) 0.00050(13) -0.00007(13) 0.00058(12)
N1 0.0226(18) 0.0136(17) 0.0225(19) -0.0014(18) 0.001(2) 0.0001(13)
N2 0.0206(17) 0.0156(17) 0.0189(18) -0.0036(18) 0.0032(19) 0.0000(13)

loop_
_atom_type_symbol
_atom_type_description
_atom_type_scat_dispersion_real
_atom_type_scat_dispersion_imag
_atom_type_scat_source
C C 0.0033 0.0016 'International Tables Vol C Tables 4.2.6.8 and 6.1.1.4'
H H 0.0000 0.0000 'International Tables Vol C Tables 4.2.6.8 and 6.1.1.4'
O O 0.0106 0.0060 'International Tables Vol C Tables 4.2.6.8 and 6.1.1.4'
N N 0.0061 0.0033 'International Tables Vol C Tables 4.2.6.8 and 6.1.1.4'
Pd Pd -0.9988 1.0072 'International Tables Vol C Tables 4.2.6.8 and 6.1.1.4'

loop_
_geom_angle_atom_site_label_1
_geom_angle_atom_site_label_2
_geom_angle_atom_site_label_3
_geom_angle
O1 C1 C2 117.7(5)
O1 C1 C6 124.9(4)
C2 C1 C6 117.4(5)
C3 C2 C1 121.2(6)
C3 C2 H2 119.4
C1 C2 H2 119.4
C2 C3 C4 121.3(6)
C2 C3 H3 119.3
C4 C3 H3 119.3
C5 C4 C3 119.2(5)
C5 C4 H4 120.4
C3 C4 H4 120.4
C4 C5 C6 121.6(6)
C4 C5 H5 119.2
C6 C5 H5 119.2
C1 C6 C5 119.3(5)
C1 C6 C7 124.2(5)
C5 C6 C7 116.5(5)
N1 C7 C6 125.3(5)
N1 C7 H7 117.3
C6 C7 H7 117.3
O2 C8 C9 107.2(6)
O2 C8 C13A 105.6(9)
O2 C8 C9A 112.6(12)
C13A C8 C9A 104.1(8)
O2 C8 C13 110.4(6)
C9 C8 C13 103.1(6)
O2 C8 H8 106(3)
C9 C8 H8 113(3)
C13A C8 H8 123(3)
C9A C8 H8 106(3)
C13 C8 H8 117(3)
C8 C9 C10 104.9(8)
C8 C9 H9A 110.8
C10 C9 H9A 110.8
C8 C9 H9B 110.8
C10 C9 H9B 110.8
H9A C9 H9B 108.8
C11 C10 C9 107.8(9)
C11 C10 C14 100.8(10)
C9 C10 C14 100.1(7)
C11 C10 H10 115.4
C9 C10 H10 115.4
C14 C10 H10 115.4
C10 C11 C12 103.0(8)
C10 C11 H11A 111.2
C12 C11 H11A 111.2
C10 C11 H11B 111.2
C12 C11 H11B 111.2
H11A C11 H11B 109.1
C13 C12 C11 104.4(8)
C13 C12 H12A 110.9
C11 C12 H12A 110.9
C13 C12 H12B 110.9
C11 C12 H12B 110.9
H12A C12 H12B 108.9
C14 C13 C12 100.6(9)
C14 C13 C8 100.9(9)
C12 C13 C8 106.5(9)
C14 C13 H13 115.6
C12 C13 H13 115.6
C8 C13 H13 115.6
C13 C14 C10 96.4(8)
C13 C14 H14A 112.5
C10 C14 H14A 112.5
C13 C14 H14B 112.5
C10 C14 H14B 112.5
H14A C14 H14B 110.0
C10A C9A C8 104.0(14)
C10A C9A H9A1 111.0
C8 C9A H9A1 111.0
C10A C9A H9A2 111.0
C8 C9A H9A2 111.0
H9A1 C9A H9A2 109.0
C9A C10A C11A 108.2(15)
C9A C10A C14A 100.1(13)
C11A C10A C14A 100.9(16)
C9A C10A H10A 115.2
C11A C10A H10A 115.2
C14A C10A H10A 115.2
C10A C11A C12A 102.5(10)
C10A C11A H11C 111.3
C12A C11A H11C 111.3
C10A C11A H11D 111.3
C12A C11A H11D 111.3
H11C C11A H11D 109.2
C13A C12A C11A 105.1(11)
C13A C12A H12C 110.7
C11A C12A H12C 110.7
C13A C12A H12D 110.7
C11A C12A H12D 110.7
H12C C12A H12D 108.8
C14A C13A C8 100.5(15)
C14A C13A C12A 101.2(13)
C8 C13A C12A 104.9(16)
C14A C13A H13A 116.0
C8 C13A H13A 116.0
C12A C13A H13A 116.0
C13A C14A C10A 96.4(11)
C13A C14A H14C 112.5
C10A C14A H14C 112.5
C13A C14A H14D 112.5
C10A C14A H14D 112.5
H14C C14A H14D 110.0
O3 C15 C20 125.5(4)
O3 C15 C16 116.9(4)
C20 C15 C16 117.6(4)
C17 C16 C15 121.2(5)
C17 C16 H16 119.4
C15 C16 H16 119.4
C16 C17 C18 121.1(5)
C16 C17 H17 119.5
C18 C17 H17 119.5
C19 C18 C17 118.8(5)
C19 C18 H18 120.6
C17 C18 H18 120.6
C18 C19 C20 121.9(5)
C18 C19 H19 119.1
C20 C19 H19 119.1
C19 C20 C15 119.5(4)
C19 C20 C21 116.8(4)
C15 C20 C21 123.6(4)
N2 C21 C20 125.9(4)
N2 C21 H21 117.1
C20 C21 H21 117.1
O4 C22 C27 104.2(18)
O4 C22 C23 113.4(17)
C27 C22 C23 102.9(9)
O4 C22 H22 111.9
C27 C22 H22 111.9
C23 C22 H22 111.9
C24 C23 C22 103.5(10)
C24 C23 H23A 111.1
C22 C23 H23A 111.1
C24 C23 H23B 111.1
C22 C23 H23B 111.1
H23A C23 H23B 109.0
C25 C24 C28 102.3(8)
C25 C24 C23 107.7(8)
C28 C24 C23 101.4(7)
C25 C24 H24 114.7
C28 C24 H24 114.7
C23 C24 H24 114.7
C24 C25 C26 103.5(7)
C24 C25 H25A 111.1
C26 C25 H25A 111.1
C24 C25 H25B 111.1
C26 C25 H25B 111.1
H25A C25 H25B 109.0
C27 C26 C25 102.4(8)
C27 C26 H26A 111.3
C25 C26 H26A 111.3
C27 C26 H26B 111.3
C25 C26 H26B 111.3
H26A C26 H26B 109.2
C26 C27 C22 108.7(15)
C26 C27 C28 102.6(10)
C22 C27 C28 101.3(14)
C26 C27 H27 114.3
C22 C27 H27 114.3
C28 C27 H27 114.3
C24 C28 C27 93.4(9)
C24 C28 H28A 113.0
C27 C28 H28A 113.0
C24 C28 H28B 113.0
C27 C28 H28B 113.0
H28A C28 H28B 110.4
O4 C22A C23A 110(3)
O4 C22A C27A 112(3)
C23A C22A C27A 103.2(14)
O4 C22A H22A 110.4
C23A C22A H22A 110.4
C27A C22A H22A 110.4
C22A C23A C24A 104.7(16)
C22A C23A H23C 110.8
C24A C23A H23C 110.8
C22A C23A H23D 110.8
C24A C23A H23D 110.8
H23C C23A H23D 108.9
C25A C24A C23A 108.6(15)
C25A C24A C28A 99.7(14)
C23A C24A C28A 100.5(13)
C25A C24A H24A 115.3
C23A C24A H24A 115.3
C28A C24A H24A 115.3
C24A C25A C26A 103.4(12)
C24A C25A H25C 111.1
C26A C25A H25C 111.1
C24A C25A H25D 111.1
C26A C25A H25D 111.1
H25C C25A H25D 109.0
C27A C26A C25A 103.7(11)
C27A C26A H26C 111.0
C25A C26A H26C 111.0
C27A C26A H26D 111.0
C25A C26A H26D 111.0
H26C C26A H26D 109.0
C26A C27A C28A 101.4(11)
C26A C27A C22A 109.7(17)
C28A C27A C22A 99.7(16)
C26A C27A H27A 114.8
C28A C27A H27A 114.8
C22A C27A H27A 114.8
C27A C28A C24A 95.3(11)
C27A C28A H28C 112.7
C24A C28A H28C 112.7
C27A C28A H28D 112.7
C24A C28A H28D 112.7
H28C C28A H28D 110.2
C1 O1 Pd1 126.1(3)
N1 O2 C8 110.9(3)
C15 O3 Pd1 125.7(3)
C22A O4 N2 116.4(16)
N2 O4 C22 108.6(10)
O3 Pd1 O1 178.55(13)
O3 Pd1 N2 90.95(15)
O1 Pd1 N2 89.40(15)
O3 Pd1 N1 89.27(15)
O1 Pd1 N1 90.41(16)
N2 Pd1 N1 178.48(16)
C7 N1 O2 113.1(3)
C7 N1 Pd1 125.7(4)
O2 N1 Pd1 119.8(3)
C21 N2 O4 112.7(3)
C21 N2 Pd1 125.7(3)
O4 N2 Pd1 120.3(3)

loop_
_geom_bond_atom_site_label_1
_geom_bond_atom_site_label_2
_geom_bond_distance
C1 O1 1.307(5)
C1 C2 1.416(6)
C1 C6 1.415(7)
C2 C3 1.374(7)
C2 H2 0.9500
C3 C4 1.380(8)
C3 H3 0.9500
C4 C5 1.365(7)
C4 H4 0.9500
C5 C6 1.415(7)
C5 H5 0.9500
C6 C7 1.426(7)
C7 N1 1.295(6)
C7 H7 0.9500
C8 O2 1.454(5)
C8 C9 1.519(16)
C8 C13A 1.52(3)
C8 C9A 1.52(3)
C8 C13 1.549(15)
C8 H8 0.96(5)
C9 C10 1.525(13)
C9 H9A 0.9900
C9 H9B 0.9900
C10 C11 1.526(15)
C10 C14 1.527(10)
C10 H10 1.0000
C11 C12 1.54(2)
C11 H11A 0.9900
C11 H11B 0.9900
C12 C13 1.526(17)
C12 H12A 0.9900
C12 H12B 0.9900
C13 C14 1.507(13)
C13 H13 1.0000
C14 H14A 0.9900
C14 H14B 0.9900
C9A C10A 1.519(18)
C9A H9A1 0.9900
C9A H9A2 0.9900
C10A C11A 1.524(18)
C10A C14A 1.528(13)
C10A H10A 1.0000
C11A C12A 1.54(3)
C11A H11C 0.9900
C11A H11D 0.9900
C12A C13A 1.52(2)
C12A H12C 0.9900
C12A H12D 0.9900
C13A C14A 1.507(17)
C13A H13A 1.0000
C14A H14C 0.9900
C14A H14D 0.9900
C15 O3 1.310(5)
C15 C20 1.419(6)
C15 C16 1.421(6)
C16 C17 1.374(7)
C16 H16 0.9500
C17 C18 1.401(7)
C17 H17 0.9500
C18 C19 1.371(6)
C18 H18 0.9500
C19 C20 1.409(6)
C19 H19 0.9500
C20 C21 1.425(6)
C21 N2 1.292(6)
C21 H21 0.9500
C22 O4 1.49(2)
C22 C27 1.52(3)
C22 C23 1.54(3)
C22 H22 1.0000
C23 C24 1.531(12)
C23 H23A 0.9900
C23 H23B 0.9900
C24 C25 1.523(14)
C24 C28 1.524(12)
C24 H24 1.0000
C25 C26 1.558(15)
C25 H25A 0.9900
C25 H25B 0.9900
C26 C27 1.517(19)
C26 H26A 0.9900
C26 H26B 0.9900
C27 C28 1.552(17)
C27 H27 1.0000
C28 H28A 0.9900
C28 H28B 0.9900
C22A O4 1.37(3)
C22A C23A 1.52(4)
C22A C27A 1.55(3)
C22A H22A 1.0000
C23A C24A 1.54(2)
C23A H23C 0.9900
C23A H23D 0.9900
C24A C25A 1.531(18)
C24A C28A 1.539(16)
C24A H24A 1.0000
C25A C26A 1.55(2)
C25A H25C 0.9900
C25A H25D 0.9900
C26A C27A 1.513(19)
C26A H26C 0.9900
C26A H26D 0.9900
C27A C28A 1.527(17)
C27A H27A 1.0000
C28A H28C 0.9900
C28A H28D 0.9900
O1 Pd1 1.991(3)
O2 N1 1.413(5)
O3 Pd1 1.988(3)
O4 N2 1.412(5)
Pd1 N2 2.004(3)
Pd1 N1 2.009(3)

loop_
_geom_torsion_atom_site_label_1
_geom_torsion_atom_site_label_2
_geom_torsion_atom_site_label_3
_geom_torsion_atom_site_label_4
_geom_torsion
O1 C1 C2 C3 179.2(4)
C6 C1 C2 C3 -0.9(7)
C1 C2 C3 C4 0.9(8)
C2 C3 C4 C5 -0.5(8)
C3 C4 C5 C6 0.0(8)
O1 C1 C6 C5 -179.7(4)
C2 C1 C6 C5 0.4(6)
O1 C1 C6 C7 -1.0(7)
C2 C1 C6 C7 179.1(4)
C4 C5 C6 C1 0.0(7)
C4 C5 C6 C7 -178.8(5)
C1 C6 C7 N1 2.1(8)
C5 C6 C7 N1 -179.1(5)
O2 C8 C9 C10 117.5(7)
C13 C8 C9 C10 1.0(8)
C8 C9 C10 C11 70.1(12)
C8 C9 C10 C14 -34.7(9)
C9 C10 C11 C12 -69.8(12)
C14 C10 C11 C12 34.5(10)
C10 C11 C12 C13 -0.7(12)
C11 C12 C13 C14 -33.9(11)
C11 C12 C13 C8 70.9(10)
O2 C8 C13 C14 -80.6(9)
C9 C8 C13 C14 33.6(8)
O2 C8 C13 C12 174.8(6)
C9 C8 C13 C12 -71.0(9)
C12 C13 C14 C10 54.6(9)
C8 C13 C14 C10 -54.7(9)
C11 C10 C14 C13 -55.4(9)
C9 C10 C14 C13 55.1(9)
O2 C8 C9A C10A -114.6(15)
C13A C8 C9A C10A -0.6(18)
C8 C9A C10A C11A -71(2)
C8 C9A C10A C14A 34.5(19)
C9A C10A C11A C12A 68(3)
C14A C10A C11A C12A -37(2)
C10A C11A C12A C13A 4(3)
O2 C8 C13A C14A 84.8(11)
C9A C8 C13A C14A -34.0(14)
O2 C8 C13A C12A -170.5(9)
C9A C8 C13A C12A 70.7(17)
C11A C12A C13A C14A 31(2)
C11A C12A C13A C8 -73.1(19)
C8 C13A C14A C10A 54.8(13)
C12A C13A C14A C10A -52.8(17)
C9A C10A C14A C13A -55.2(17)
C11A C10A C14A C13A 55.7(15)
O3 C15 C16 C17 -180.0(4)
C20 C15 C16 C17 -0.8(6)
C15 C16 C17 C18 0.7(7)
C16 C17 C18 C19 -0.5(7)
C17 C18 C19 C20 0.5(7)
C18 C19 C20 C15 -0.6(6)
C18 C19 C20 C21 178.0(4)
O3 C15 C20 C19 179.8(4)
C16 C15 C20 C19 0.8(6)
O3 C15 C20 C21 1.3(7)
C16 C15 C20 C21 -177.7(4)
C19 C20 C21 N2 179.0(4)
C15 C20 C21 N2 -2.5(7)
O4 C22 C23 C24 111.2(13)
C27 C22 C23 C24 -0.7(16)
C22 C23 C24 C25 71.2(12)
C22 C23 C24 C28 -35.7(12)
C28 C24 C25 C26 35.8(10)
C23 C24 C25 C26 -70.6(10)
C24 C25 C26 C27 -0.1(12)
C25 C26 C27 C22 71.8(14)
C25 C26 C27 C28 -34.9(13)
O4 C22 C27 C26 169.9(11)
C23 C22 C27 C26 -71.5(16)
O4 C22 C27 C28 -82.5(15)
C23 C22 C27 C28 36.1(16)
C25 C24 C28 C27 -55.1(10)
C23 C24 C28 C27 56.1(10)
C26 C27 C28 C24 55.5(11)
C22 C27 C28 C24 -56.9(13)
O4 C22A C23A C24A -116(2)
C27A C22A C23A C24A 4(3)
C22A C23A C24A C25A -72(2)
C22A C23A C24A C28A 32(2)
C23A C24A C25A C26A 67.8(19)
C28A C24A C25A C26A -36.8(16)
C24A C25A C26A C27A 2.5(18)
C25A C26A C27A C28A 33.3(16)
C25A C26A C27A C22A -72(2)
O4 C22A C27A C26A -173.8(19)
C23A C22A C27A C26A 68(2)
O4 C22A C27A C28A 80(2)
C23A C22A C27A C28A -38(2)
C26A C27A C28A C24A -55.5(13)
C22A C27A C28A C24A 57.0(17)
C25A C24A C28A C27A 56.4(13)
C23A C24A C28A C27A -54.7(15)
C2 C1 O1 Pd1 166.7(3)
C6 C1 O1 Pd1 -13.2(6)
C9 C8 O2 N1 164.2(5)
C13A C8 O2 N1 176.0(8)
C9A C8 O2 N1 -71.0(9)
C13 C8 O2 N1 -84.2(6)
C20 C15 O3 Pd1 11.5(6)
C16 C15 O3 Pd1 -169.4(3)
C23A C22A O4 N2 -164.0(13)
C27A C22A O4 N2 82(2)
C27 C22 O4 N2 -178.6(10)
C23 C22 O4 N2 70.3(12)
C6 C7 N1 O2 177.3(4)
C6 C7 N1 Pd1 11.0(7)
C8 O2 N1 C7 115.8(4)
C8 O2 N1 Pd1 -77.0(4)
C20 C21 N2 O4 -176.3(4)
C20 C21 N2 Pd1 -9.3(6)
C22A O4 N2 C21 -116.4(17)
C22 O4 N2 C21 -119.2(10)
C22A O4 N2 Pd1 75.8(17)
C22 O4 N2 Pd1 73.0(10)
